data_4020004
loop_
_publ_author_name
'Blakemore, Paul R.'
'Kilner, Colin'
'Milicevic, Selena D.'

_publ_section_title
;
 Harnessing Anionic Rearrangements on the Benzenoid Ring of Quinoline
 for the Synthesis of 6,6'-Disubstituted 7,7'-Dihydroxy-8,8'-biquinolyls
;
_journal_coden_ASTM JOCEAH
_journal_issue 1
_journal_name_full 'The Journal of Organic Chemistry'
_journal_page_first 373
_journal_page_last 376
_journal_paper_doi 10.1021/jo048258l
_journal_volume 70
_journal_year 2005
_chemical_formula_moiety 'C28 H28 I2 N4 O4'
_chemical_formula_sum 'C28 H28 I2 N4 O4'
_chemical_formula_weight 738.34
_chemical_name_systematic
;
7,7'-bis(diethylaminocarbonyloxy)-6,6'-diiodo-8,8'-biquinolyl
;
_space_group_IT_number 14
_symmetry_cell_setting monoclinic
_symmetry_space_group_name_Hall '-P 2yn'
_symmetry_space_group_name_H-M 'P 1 21/n 1'
_atom_sites_solution_hydrogens geom
_atom_sites_solution_primary direct
_atom_sites_solution_secondary difmap
_cell_angle_alpha 90.00
_cell_angle_beta 102.7820(11)
_cell_angle_gamma 90.00
_cell_formula_units_Z 4
_cell_length_a 12.3233(2)
_cell_length_b 18.2087(4)
_cell_length_c 13.2098(3)
_cell_measurement_reflns_used 16214
_cell_measurement_temperature 150(2)
_cell_measurement_theta_max 27.48
_cell_measurement_theta_min 1.00
_cell_volume 2890.71(10)
_diffrn_ambient_temperature 150(2)
_diffrn_detector_area_resol_mean 9
_diffrn_measurement_device_type
;
Nonius KappaCCD area-detector diffractometer
;
_diffrn_measurement_method 'phi-omega scans'
_diffrn_radiation_detector 'CCD plate'
_diffrn_radiation_monochromator graphite
_diffrn_radiation_source 'fine-focus sealed tube'
_diffrn_radiation_type MoK\a
_diffrn_radiation_wavelength 0.71073
_diffrn_reflns_av_R_equivalents 0.0702
_diffrn_reflns_av_sigmaI/netI 0.0564
_diffrn_reflns_limit_h_max 15
_diffrn_reflns_limit_h_min -15
_diffrn_reflns_limit_k_max 22
_diffrn_reflns_limit_k_min -22
_diffrn_reflns_limit_l_max 16
_diffrn_reflns_limit_l_min -16
_diffrn_reflns_number 30034
_diffrn_reflns_theta_max 26.00
_diffrn_reflns_theta_min 2.79
_diffrn_standards_decay_% 0
_diffrn_standards_interval_count 0
_diffrn_standards_interval_time 0
_diffrn_standards_number 0
_exptl_absorpt_coefficient_mu 2.215
_exptl_absorpt_correction_T_max 0.9166
_exptl_absorpt_correction_T_min 0.5862
_exptl_absorpt_correction_type multi-scan
_exptl_absorpt_process_details
;
 Using multiple and symmetry-related data
 measurements via the program SORTAV.  See
 R.H. Blessing, Acta Cryst (1995), A51, 33-38.
;
_exptl_crystal_colour colourless
_exptl_crystal_density_diffrn 1.697
_exptl_crystal_density_meas ?
_exptl_crystal_density_method 'not measured'
_exptl_crystal_description needle
_exptl_crystal_F_000 1448
_exptl_crystal_size_max 0.27
_exptl_crystal_size_mid 0.04
_exptl_crystal_size_min 0.04
_refine_ls_extinction_coef ?
_refine_ls_extinction_method none
_refine_ls_goodness_of_fit_ref 1.025
_refine_ls_hydrogen_treatment mixed
_refine_ls_matrix_type full
_refine_ls_number_parameters 348
_refine_ls_number_reflns 5677
_refine_ls_number_restraints 0
_refine_ls_restrained_S_all 1.025
_refine_ls_R_factor_all 0.0603
_refine_ls_R_factor_gt 0.0352
_refine_ls_shift/su_max 0.001
_refine_ls_shift/su_mean 0.000
_refine_ls_structure_factor_coef Fsqd
_refine_ls_weighting_details 'calc w=1/[\s^2^(Fo^2^)+(0.0372P)^2^+0.5818P] where P=(Fo^2^+2Fc^2^)/3'
_refine_ls_weighting_scheme calc
_refine_ls_wR_factor_gt 0.0775
_refine_ls_wR_factor_ref 0.0860
_reflns_number_gt 4163
_reflns_number_total 5677
_reflns_threshold_expression >2sigma(I)
_cod_original_sg_symbol_H-M P21/n
_cod_database_code 4020004

loop_
_symmetry_equiv_pos_as_xyz
'x, y, z'
'-x+1/2, y+1/2, -z+1/2'
'-x, -y, -z'
'x-1/2, -y-1/2, z-1/2'

loop_
_atom_site_label
_atom_site_type_symbol
_atom_site_fract_x
_atom_site_fract_y
_atom_site_fract_z
_atom_site_U_iso_or_equiv
_atom_site_adp_type
_atom_site_occupancy
_atom_site_symmetry_multiplicity
_atom_site_calc_flag
_atom_site_refinement_flags
_atom_site_disorder_assembly
_atom_site_disorder_group
I10' I 0.52693(2) 0.180493(14) 0.74336(2) 0.03899(11) Uani 1 1 d . . .
I10 I -0.11827(2) 0.242301(17) 0.85441(3) 0.05610(12) Uani 1 1 d . . .
N4' N 0.3084(2) 0.05940(16) 1.0956(2) 0.0306(7) Uani 1 1 d . . .
C8' C 0.4772(3) 0.08701(19) 1.0342(3) 0.0289(8) Uani 1 1 d . . .
O11' O 0.2731(2) 0.15393(12) 0.75221(18) 0.0299(6) Uani 1 1 d . . .
N4 N 0.1877(3) -0.03648(16) 0.9055(2) 0.0318(7) Uani 1 1 d . . .
C10' C 0.4571(3) 0.13655(19) 0.8616(3) 0.0305(9) Uani 1 1 d . . .
C5' C 0.3732(3) 0.0404(2) 1.1841(3) 0.0365(9) Uani 1 1 d . . .
H5' H 0.3386 0.0259 1.2384 0.044 Uiso 1 1 calc R . .
C10 C -0.0180(3) 0.1480(2) 0.8722(3) 0.0342(9) Uani 1 1 d . . .
C2' C 0.2906(3) 0.10284(18) 0.9213(3) 0.0257(8) Uani 1 1 d . . .
C5 C 0.1397(3) -0.1013(2) 0.8994(3) 0.0363(9) Uani 1 1 d . . .
H5 H 0.1868 -0.1432 0.9078 0.044 Uiso 1 1 calc R . .
C9' C 0.5242(3) 0.11441(19) 0.9531(3) 0.0308(8) Uani 1 1 d . . .
H9' H 0.6027 0.1174 0.9624 0.037 Uiso 1 1 calc R . .
C12' C 0.2497(3) 0.1032(2) 0.6723(3) 0.0329(9) Uani 1 1 d . . .
C2 C 0.1674(3) 0.09490(18) 0.9028(2) 0.0245(8) Uani 1 1 d . . .
C8 C 0.0009(3) 0.0167(2) 0.8742(3) 0.0313(8) Uani 1 1 d . . .
C7' C 0.5422(3) 0.0637(2) 1.1304(3) 0.0335(9) Uani 1 1 d . . .
H7' H 0.6211 0.0645 1.1430 0.040 Uiso 1 1 calc R . .
C3' C 0.3595(3) 0.08274(18) 1.0189(3) 0.0268(8) Uani 1 1 d . . .
O12' O 0.2841(2) 0.04087(15) 0.6829(2) 0.0462(7) Uani 1 1 d . . .
C6' C 0.4899(3) 0.0398(2) 1.2050(3) 0.0363(9) Uani 1 1 d . . .
H6' H 0.5318 0.0231 1.2702 0.044 Uiso 1 1 calc R . .
C1 C 0.0990(3) 0.15523(19) 0.8925(3) 0.0287(8) Uani 1 1 d . . .
C6 C 0.0248(3) -0.1136(2) 0.8814(3) 0.0385(10) Uani 1 1 d . . .
H6 H -0.0039 -0.1622 0.8786 0.046 Uiso 1 1 calc R . .
C3 C 0.1182(3) 0.02340(19) 0.8931(3) 0.0274(8) Uani 1 1 d . . .
N13' N 0.1864(3) 0.13327(18) 0.5867(2) 0.0418(8) Uani 1 1 d . . .
C1' C 0.3407(3) 0.12928(18) 0.8453(3) 0.0271(8) Uani 1 1 d . . .
O11 O 0.1480(2) 0.22427(12) 0.89374(18) 0.0301(6) Uani 1 1 d . . .
O12 O 0.1305(2) 0.24524(14) 1.0598(2) 0.0422(7) Uani 1 1 d . . .
N13 N 0.1969(3) 0.33342(16) 0.9659(2) 0.0338(8) Uani 1 1 d . . .
C12 C 0.1565(3) 0.2675(2) 0.9819(3) 0.0341(9) Uani 1 1 d . . .
C9 C -0.0651(3) 0.0810(2) 0.8626(3) 0.0350(9) Uani 1 1 d . . .
H9 H -0.1439 0.0767 0.8479 0.042 Uiso 1 1 calc R . .
C14 C 0.2213(3) 0.3570(2) 0.8664(3) 0.0368(9) Uani 1 1 d . . .
H14A H 0.2105 0.4107 0.8586 0.044 Uiso 1 1 calc R . .
H14B H 0.1688 0.3328 0.8085 0.044 Uiso 1 1 calc R . .
C7 C -0.0447(3) -0.0549(2) 0.8680(3) 0.0377(10) Uani 1 1 d . . .
H7 H -0.1230 -0.0618 0.8546 0.045 Uiso 1 1 calc R . .
C16' C 0.1445(4) 0.2090(2) 0.5824(3) 0.0485(11) Uani 1 1 d . . .
H16C H 0.1306 0.2265 0.5097 0.058 Uiso 1 1 calc R . .
H16D H 0.2025 0.2408 0.6245 0.058 Uiso 1 1 calc R . .
C16 C 0.2095(4) 0.3876(2) 1.0498(3) 0.0475(11) Uani 1 1 d . . .
H16A H 0.2789 0.4159 1.0531 0.057 Uiso 1 1 calc R . .
H16B H 0.2161 0.3618 1.1168 0.057 Uiso 1 1 calc R . .
C15 C 0.3389(4) 0.3379(3) 0.8609(4) 0.0583(13) Uani 1 1 d . . .
H15A H 0.3910 0.3610 0.9190 0.087 Uiso 1 1 calc R . .
H15B H 0.3536 0.3557 0.7952 0.087 Uiso 1 1 calc R . .
H15C H 0.3486 0.2845 0.8650 0.087 Uiso 1 1 calc R . .
C14' C 0.1444(5) 0.0835(3) 0.4983(3) 0.0649(15) Uani 1 1 d . . .
H14C H 0.0625 0.0883 0.4767 0.078 Uiso 1 1 calc R . .
H14D H 0.1616 0.0321 0.5206 0.078 Uiso 1 1 calc R . .
C17' C 0.0392(4) 0.2168(3) 0.6212(3) 0.0552(13) Uani 1 1 d . . .
H17A H -0.0178 0.1840 0.5819 0.083 Uiso 1 1 calc R . .
H17B H 0.0130 0.2677 0.6121 0.083 Uiso 1 1 calc R . .
H17C H 0.0539 0.2038 0.6950 0.083 Uiso 1 1 calc R . .
C17 C 0.1126(5) 0.4397(2) 1.0338(4) 0.0617(14) Uani 1 1 d . . .
H17D H 0.1124 0.4704 0.9728 0.093 Uiso 1 1 calc R . .
H17E H 0.1192 0.4710 1.0952 0.093 Uiso 1 1 calc R . .
H17F H 0.0431 0.4116 1.0230 0.093 Uiso 1 1 calc R . .
C15' C 0.1943(6) 0.0999(3) 0.4086(4) 0.098(2) Uani 1 1 d . . .
H15D H 0.1753 0.1502 0.3848 0.147 Uiso 1 1 calc R . .
H15E H 0.1653 0.0654 0.3522 0.147 Uiso 1 1 calc R . .
H15F H 0.2754 0.0950 0.4296 0.147 Uiso 1 1 calc R . .

loop_
_atom_site_aniso_label
_atom_site_aniso_U_11
_atom_site_aniso_U_22
_atom_site_aniso_U_33
_atom_site_aniso_U_23
_atom_site_aniso_U_13
_atom_site_aniso_U_12
I10' 0.03845(17) 0.04025(17) 0.04441(17) 0.00285(11) 0.02240(13) -0.00447(12)
I10 0.03466(19) 0.0487(2) 0.0826(2) -0.00222(15) 0.00792(16) 0.01344(13)
N4' 0.0274(17) 0.0343(17) 0.0316(17) 0.0036(13) 0.0101(14) 0.0010(14)
C8' 0.027(2) 0.028(2) 0.0315(19) -0.0070(15) 0.0070(16) 0.0001(16)
O11' 0.0332(15) 0.0267(13) 0.0307(13) 0.0004(10) 0.0091(12) 0.0002(11)
N4 0.0321(18) 0.0296(18) 0.0363(17) 0.0015(13) 0.0131(15) -0.0026(14)
C10' 0.027(2) 0.028(2) 0.041(2) -0.0040(16) 0.0189(18) -0.0049(16)
C5' 0.039(2) 0.040(2) 0.031(2) 0.0045(17) 0.0108(19) 0.0031(19)
C10 0.031(2) 0.036(2) 0.036(2) -0.0048(17) 0.0058(18) 0.0031(18)
C2' 0.027(2) 0.0228(18) 0.0292(18) -0.0007(14) 0.0090(16) 0.0005(15)
C5 0.046(3) 0.028(2) 0.040(2) -0.0012(16) 0.0199(19) -0.0019(19)
C9' 0.025(2) 0.030(2) 0.039(2) -0.0067(16) 0.0111(17) -0.0024(16)
C12' 0.029(2) 0.038(2) 0.031(2) -0.0047(17) 0.0041(17) -0.0029(18)
C2 0.0238(19) 0.0272(19) 0.0238(17) 0.0011(14) 0.0078(15) -0.0011(15)
C8 0.030(2) 0.036(2) 0.0304(19) -0.0036(16) 0.0107(17) -0.0043(17)
C7' 0.026(2) 0.033(2) 0.040(2) -0.0057(16) 0.0047(18) 0.0050(17)
C3' 0.026(2) 0.0257(19) 0.0288(19) -0.0013(15) 0.0058(16) 0.0005(15)
O12' 0.0491(19) 0.0346(17) 0.0475(17) -0.0106(13) -0.0050(14) 0.0138(14)
C6' 0.037(2) 0.041(2) 0.029(2) 0.0025(17) 0.0027(18) 0.0067(18)
C1 0.030(2) 0.030(2) 0.0285(19) -0.0010(15) 0.0104(16) -0.0045(17)
C6 0.047(3) 0.031(2) 0.044(2) -0.0083(17) 0.025(2) -0.015(2)
C3 0.031(2) 0.0249(19) 0.0296(19) 0.0003(15) 0.0139(16) -0.0033(16)
N13' 0.048(2) 0.042(2) 0.0303(18) -0.0038(14) -0.0028(16) 0.0091(17)
C1' 0.032(2) 0.0233(18) 0.0255(19) -0.0007(14) 0.0062(16) 0.0001(16)
O11 0.0349(15) 0.0241(13) 0.0329(14) -0.0009(10) 0.0108(12) -0.0019(11)
O12 0.0525(19) 0.0422(17) 0.0362(15) -0.0029(12) 0.0194(14) -0.0118(14)
N13 0.046(2) 0.0243(16) 0.0346(17) -0.0035(13) 0.0155(16) -0.0062(15)
C12 0.035(2) 0.033(2) 0.034(2) -0.0023(17) 0.0066(18) 0.0020(18)
C9 0.021(2) 0.046(2) 0.037(2) -0.0088(17) 0.0040(17) -0.0055(18)
C14 0.047(3) 0.026(2) 0.037(2) 0.0041(16) 0.0088(19) -0.0042(18)
C7 0.035(2) 0.043(2) 0.039(2) -0.0097(18) 0.0169(19) -0.016(2)
C16' 0.065(3) 0.036(2) 0.041(2) 0.0116(19) 0.006(2) 0.008(2)
C16 0.067(3) 0.034(2) 0.047(2) -0.0101(19) 0.024(2) -0.017(2)
C15 0.065(3) 0.064(3) 0.057(3) 0.005(2) 0.035(3) -0.007(3)
C14' 0.071(4) 0.073(4) 0.040(3) -0.012(2) -0.009(2) 0.036(3)
C17' 0.074(4) 0.047(3) 0.043(3) 0.003(2) 0.010(2) 0.024(3)
C17 0.096(4) 0.046(3) 0.051(3) -0.007(2) 0.032(3) 0.009(3)
C15' 0.146(7) 0.089(5) 0.056(3) -0.009(3) 0.016(4) 0.002(4)

loop_
_cod_changelog_entry_id
_cod_changelog_entry_author
_cod_changelog_entry_date
_cod_changelog_entry_text
1 'Vaitkus, Antanas' 2021-10-23T07:30:00+03:00 'Updated bibliographic information.'
